data_8100395
loop_
_publ_author_name
'Coghlan, D. R.'
'Easton, C. J.'
'Tiekink, E. R. T.'

_publ_section_title
;
Crystal structure of dl-dimethyl 2,3-dibenzamido-2,3-dimethylbutanedioate, 
C~22~H~24~N~2~O~6~
;
_journal_issue 3
_journal_name_full 'Zeitschrift f\"ur Kristallographie - New Crystal Structures'
_journal_page_first 361
_journal_page_last 362
_journal_volume 218
_journal_year 2003
_chemical_formula_moiety 'C22 H24 N2 O6 '
_chemical_formula_structural 'C22 H24 N2 O6 '
_chemical_formula_sum 'C22 H24 N2 O6'
_chemical_formula_weight 412.44
_space_group_IT_number 14
_symmetry_cell_setting monoclinic
_symmetry_space_group_name_Hall '-P 2ybc'
_symmetry_space_group_name_H-M 'P 1 21/c 1'
_cell_angle_alpha 90
_cell_angle_beta 111.06(1)
_cell_angle_gamma 90
_cell_formula_units_Z 2
_cell_length_a 10.982(2)
_cell_length_b 9.440(1)
_cell_length_c 10.375(3)
_cell_measurement_temperature 293
_cell_volume 1003.8(3)
_diffrn_ambient_temperature 293
_exptl_crystal_density_diffrn 1.364
_cod_original_sg_symbol_H-M 'P 21/c'
_cod_original_formula_sum 'C22 H24 N2 O6 '
_cod_database_code 8100395

loop_
_symmetry_equiv_pos_as_xyz
'  +x,  +y,  +z'
'  -x,1/2+y,1/2-z'
'  -x,  -y,  -z'
'  +x,1/2-y,1/2+z'

loop_
_atom_site_label
_atom_site_type_symbol
_atom_site_fract_x
_atom_site_fract_y
_atom_site_fract_z
_atom_site_U_iso_or_equiv
_atom_site_adp_type
_atom_site_occupancy
_atom_site_symmetry_multiplicity
_atom_site_calc_flag
_atom_site_refinement_flags
_atom_site_disorder_assembly
_atom_site_disorder_group
O1' O 0.06242(17) 0.22533(17) 0.54943(18) 0.0576(5) Uani 1 4 d . . .
O1 O 0.16624(17) 0.33803(18) 0.4330(2) 0.0619(5) Uani 1 4 d . . .
O4 O -0.16874(17) 0.21488(17) 0.29648(19) 0.0610(5) Uani 1 4 d . . .
N3 N -0.14533(17) 0.38739(19) 0.45121(19) 0.0476(5) Uani 1 4 d . . .
H3 H -0.1759 0.4258 0.5084 0.057 Uiso 1 4 calc R . .
C1 C 0.0774(2) 0.3282(2) 0.4723(2) 0.0454(5) Uani 1 4 d . . .
C1' C 0.1613(3) 0.1170(3) 0.5860(3) 0.0654(7) Uani 1 4 d . . .
H11a H 0.1410 0.0466 0.6419 0.098 Uiso 1 4 calc R . .
H11b H 0.2445 0.1586 0.6369 0.098 Uiso 1 4 calc R . .
H11c H 0.1644 0.0736 0.5035 0.098 Uiso 1 4 calc R . .
C2 C -0.02664(18) 0.4426(2) 0.4422(2) 0.0418(5) Uani 1 4 d . . .
C4 C -0.2102(2) 0.2783(2) 0.3740(2) 0.0459(5) Uani 1 4 d . . .
C2' C -0.0531(2) 0.5043(2) 0.2982(2) 0.0520(6) Uani 1 4 d . . .
H21a H -0.1189 0.5763 0.2794 0.078 Uiso 1 4 calc R . .
H21b H -0.0826 0.4304 0.2305 0.078 Uiso 1 4 calc R . .
H21c H 0.0258 0.5449 0.2945 0.078 Uiso 1 4 calc R . .
C41 C -0.3367(2) 0.2410(2) 0.3868(2) 0.0458(5) Uani 1 4 d . . .
C42 C -0.3933(3) 0.3144(4) 0.4628(4) 0.0834(10) Uani 1 4 d . . .
H42 H -0.3490 0.3905 0.5160 0.100 Uiso 1 4 calc R . .
C43 C -0.5140(4) 0.2792(5) 0.4629(4) 0.0957(12) Uani 1 4 d . . .
H43 H -0.5514 0.3328 0.5141 0.115 Uiso 1 4 calc R . .
C44 C -0.5781(3) 0.1689(4) 0.3903(3) 0.0780(9) Uani 1 4 d . . .
H44 H -0.6612 0.1467 0.3888 0.094 Uiso 1 4 calc R . .
C45 C -0.5222(3) 0.0898(4) 0.3194(4) 0.0808(9) Uani 1 4 d . . .
H45 H -0.5648 0.0094 0.2729 0.097 Uiso 1 4 calc R . .
C46 C -0.4034(3) 0.1261(3) 0.3148(3) 0.0658(7) Uani 1 4 d . . .
H46 H -0.3674 0.0723 0.2623 0.079 Uiso 1 4 calc R . .

loop_
_atom_site_aniso_label
_atom_site_aniso_U_11
_atom_site_aniso_U_22
_atom_site_aniso_U_33
_atom_site_aniso_U_23
_atom_site_aniso_U_13
_atom_site_aniso_U_12
O1' 0.0632(10) 0.0515(9) 0.0660(10) 0.0161(8) 0.0327(8) 0.0113(7)
O1 0.0639(10) 0.0531(10) 0.0829(12) 0.0065(8) 0.0434(9) 0.0066(8)
O4 0.0651(10) 0.0506(9) 0.0751(11) -0.0114(8) 0.0348(9) -0.0003(7)
N3 0.0456(9) 0.0426(9) 0.0564(11) -0.0040(8) 0.0207(8) -0.0025(7)
C1 0.0510(11) 0.0387(10) 0.0489(11) -0.0010(9) 0.0210(9) -0.0002(8)
C1' 0.0757(16) 0.0539(13) 0.0668(16) 0.0154(12) 0.0257(13) 0.0203(12)
C2 0.0428(9) 0.0399(10) 0.0428(10) 0.0030(8) 0.0152(8) 0.0003(8)
C4 0.0470(10) 0.0365(10) 0.0522(12) 0.0023(9) 0.0155(9) 0.0020(8)
C2' 0.0589(12) 0.0544(12) 0.0394(11) 0.0063(9) 0.0138(9) -0.0029(10)
C41 0.0455(10) 0.0418(10) 0.0465(11) 0.0046(9) 0.0123(9) -0.0009(8)
C42 0.0712(17) 0.094(2) 0.099(2) -0.0483(18) 0.0481(17) -0.0346(16)
C43 0.0757(19) 0.127(3) 0.102(3) -0.044(2) 0.0535(19) -0.035(2)
C44 0.0537(13) 0.109(2) 0.0687(17) -0.0052(17) 0.0194(13) -0.0231(15)
C45 0.0614(15) 0.0803(19) 0.092(2) -0.0160(16) 0.0164(14) -0.0282(14)
C46 0.0594(14) 0.0588(14) 0.0755(17) -0.0137(13) 0.0195(12) -0.0092(11)

loop_
_geom_bond_atom_site_label_1
_geom_bond_atom_site_label_2
_geom_bond_distance
_geom_bond_site_symmetry_2
_geom_bond_publ_flag
O1' C1 1.306(3) . ?
O1' C1' 1.440(3) . ?
O1 C1 1.188(2) . ?
O4 C4 1.215(3) . ?
N3 C4 1.341(3) . ?
N3 C2 1.438(2) . ?
N3 H3 0.8600 . ?
C1 C2 1.521(3) . ?
C1' H11A 0.9600 . ?
C1' H11B 0.9600 . ?
C1' H11C 0.9600 . ?
C2 C2' 1.530(3) . ?
C2 C2 1.566(4) 3_566 ?
C4 C41 1.484(3) . ?
C2' H21A 0.9600 . ?
C2' H21B 0.9600 . ?
C2' H21C 0.9600 . ?
C41 C42 1.357(3) . ?
C41 C46 1.370(3) . ?
C42 C43 1.366(4) . ?
C42 H42 0.9300 . ?
C43 C44 1.329(5) . ?
C43 H43 0.9300 . ?
C44 C45 1.342(4) . ?
C44 H44 0.9300 . ?
C45 C46 1.367(4) . ?
C45 H45 0.9300 . ?
C46 H46 0.9300 . ?
